data_4107332
loop_
_publ_author_name
'Yuji Onizawa'
'Hiroyuki Kusama'
'Nobuharu Iwasawa'

_publ_section_title
;
 Efficient Control of \p-Alkyne and Vinylidene Complex Pathways for the
 W(CO)5(L)-Catalyzed Synthesis of Two Types of Nitrogen-Containing
 Bicyclic Compounds
;
_journal_name_full 'Journal of the American Chemical Society'
_journal_page_first 802
_journal_page_last 803
_journal_paper_doi 10.1021/ja0782605
_journal_volume 130
_journal_year 2008
_chemical_formula_sum 'C15 H19 N O4 S'
_chemical_formula_weight 309.37
_chemical_name_systematic
; 
 ? 
;
_space_group_IT_number 14
_symmetry_cell_setting monoclinic
_symmetry_space_group_name_Hall '-P 2ybc'
_symmetry_space_group_name_H-M 'P 1 21/c 1'
_atom_sites_solution_hydrogens geom
_atom_sites_solution_primary direct
_atom_sites_solution_secondary difmap
_audit_creation_method SHELXL-97
_cell_angle_alpha 90.00
_cell_angle_beta 100.367(2)
_cell_angle_gamma 90.00
_cell_formula_units_Z 4
_cell_length_a 7.9221(2)
_cell_length_b 30.6790(7)
_cell_length_c 6.3190(2)
_cell_measurement_temperature 173(2)
_cell_volume 1510.71(7)
_computing_structure_refinement 'SHELXL-97 (Sheldrick, 1997)'
_computing_structure_solution 'SHELXS-97 (Sheldrick, 1990)'
_diffrn_ambient_temperature 173(2)
_diffrn_detector_area_resol_mean 12.0
_diffrn_measured_fraction_theta_full 0.931
_diffrn_measured_fraction_theta_max 0.931
_diffrn_measurement_device_type 'Bruker SMART 1000'
_diffrn_measurement_method \w-scan
_diffrn_radiation_monochromator graphite
_diffrn_radiation_source 'Rotating anode UX-18'
_diffrn_radiation_type MoK\a
_diffrn_radiation_wavelength 0.71073
_diffrn_reflns_av_R_equivalents 0.0149
_diffrn_reflns_av_sigmaI/netI 0.0110
_diffrn_reflns_limit_h_max 8
_diffrn_reflns_limit_h_min -9
_diffrn_reflns_limit_k_max 34
_diffrn_reflns_limit_k_min -39
_diffrn_reflns_limit_l_max 8
_diffrn_reflns_limit_l_min -4
_diffrn_reflns_number 19772
_diffrn_reflns_theta_full 27.53
_diffrn_reflns_theta_max 27.53
_diffrn_reflns_theta_min 1.33
_exptl_absorpt_coefficient_mu 0.229
_exptl_absorpt_correction_T_max 0.7712
_exptl_absorpt_correction_T_min 1.0000
_exptl_absorpt_process_details SADABS
_exptl_crystal_colour transparent
_exptl_crystal_density_diffrn 1.360
_exptl_crystal_description beam
_exptl_crystal_F_000 656
_exptl_crystal_size_max 0.40
_exptl_crystal_size_mid 0.10
_exptl_crystal_size_min 0.05
_refine_diff_density_max 0.365
_refine_diff_density_min -0.452
_refine_diff_density_rms 0.052
_refine_ls_extinction_method none
_refine_ls_goodness_of_fit_ref 1.131
_refine_ls_hydrogen_treatment constr
_refine_ls_matrix_type full
_refine_ls_number_parameters 192
_refine_ls_number_reflns 3241
_refine_ls_number_restraints 0
_refine_ls_restrained_S_all 1.131
_refine_ls_R_factor_all 0.0451
_refine_ls_R_factor_gt 0.0424
_refine_ls_shift/su_max 0.001
_refine_ls_shift/su_mean 0.000
_refine_ls_structure_factor_coef Fsqd
_refine_ls_weighting_details 'calc w=1/[\s^2^(Fo^2^)+(0.0488P)^2^+0.9600P] where P=(Fo^2^+2Fc^2^)/3'
_refine_ls_weighting_scheme calc
_refine_ls_wR_factor_gt 0.1088
_refine_ls_wR_factor_ref 0.1112
_reflns_number_gt 3050
_reflns_number_total 3241
_reflns_threshold_expression >2sigma(I)
_cod_data_source_file ja0782605-file002.cif
_cod_data_source_block new
_cod_database_code 4107332

loop_
_symmetry_equiv_pos_as_xyz
'x, y, z'
'-x, y+1/2, -z+1/2'
'-x, -y, -z'
'x, -y-1/2, z-1/2'

loop_
_atom_site_label
_atom_site_type_symbol
_atom_site_fract_x
_atom_site_fract_y
_atom_site_fract_z
_atom_site_U_iso_or_equiv
_atom_site_adp_type
_atom_site_occupancy
_atom_site_symmetry_multiplicity
_atom_site_calc_flag
_atom_site_refinement_flags
S1 S 0.24397(6) 0.546873(13) 0.06105(7) 0.02622(13) Uani 1 1 d .
N1 N 0.32416(18) 0.58872(4) 0.2049(2) 0.0241(3) Uani 1 1 d .
O1 O 0.06202(17) 0.55186(4) 0.0328(2) 0.0363(3) Uani 1 1 d .
O2 O 0.32546(18) 0.54575(4) -0.1242(2) 0.0362(3) Uani 1 1 d .
O3 O 0.60443(16) 0.56686(4) 0.3432(2) 0.0339(3) Uani 1 1 d .
O4 O 0.50051(19) 0.69417(5) 0.0687(2) 0.0413(3) Uani 1 1 d .
C1 C 0.5030(2) 0.60043(5) 0.2294(3) 0.0250(3) Uani 1 1 d .
H1 H 0.5367 0.6060 0.0866 0.030 Uiso 1 1 calc R
C2 C 0.5074(2) 0.64225(5) 0.3599(3) 0.0251(3) Uani 1 1 d .
H2 H 0.6248 0.6475 0.4450 0.030 Uiso 1 1 calc R
C3 C 0.4434(2) 0.68199(6) 0.2240(3) 0.0282(4) Uani 1 1 d .
C4 C 0.2982(2) 0.70303(6) 0.3113(3) 0.0306(4) Uani 1 1 d .
H4A H 0.1873 0.6976 0.2145 0.037 Uiso 1 1 calc R
H4B H 0.3162 0.7349 0.3267 0.037 Uiso 1 1 calc R
C5 C 0.3004(2) 0.68173(5) 0.5318(2) 0.0247(3) Uani 1 1 d .
H5 H 0.3855 0.6982 0.6386 0.030 Uiso 1 1 calc R
C6 C 0.3762(2) 0.63588(5) 0.5097(2) 0.0233(3) Uani 1 1 d .
H6 H 0.4327 0.6243 0.6529 0.028 Uiso 1 1 calc R
C7 C 0.2468(2) 0.60281(6) 0.3901(3) 0.0282(4) Uani 1 1 d .
H7A H 0.2322 0.5778 0.4839 0.034 Uiso 1 1 calc R
H7B H 0.1337 0.6167 0.3408 0.034 Uiso 1 1 calc R
C8 C 0.3017(3) 0.49975(6) 0.2154(3) 0.0385(4) Uani 1 1 d .
H8A H 0.2794 0.5043 0.3615 0.058 Uiso 1 1 calc R
H8B H 0.4240 0.4938 0.2217 0.058 Uiso 1 1 calc R
H8C H 0.2340 0.4750 0.1493 0.058 Uiso 1 1 calc R
C9 C 0.7822(3) 0.57179(8) 0.3382(4) 0.0486(5) Uani 1 1 d .
H9A H 0.7975 0.5774 0.1901 0.073 Uiso 1 1 calc R
H9B H 0.8432 0.5450 0.3910 0.073 Uiso 1 1 calc R
H9C H 0.8283 0.5963 0.4300 0.073 Uiso 1 1 calc R
C10 C 0.1313(2) 0.68253(5) 0.6126(2) 0.0247(3) Uani 1 1 d .
C11 C 0.0046(2) 0.71280(6) 0.5367(3) 0.0306(4) Uani 1 1 d .
H11 H 0.0218 0.7327 0.4275 0.037 Uiso 1 1 calc R
C12 C -0.1474(3) 0.71444(7) 0.6180(3) 0.0360(4) Uani 1 1 d .
H12 H -0.2325 0.7355 0.5649 0.043 Uiso 1 1 calc R
C13 C -0.1747(3) 0.68547(7) 0.7760(3) 0.0351(4) Uani 1 1 d .
H13 H -0.2776 0.6867 0.8331 0.042 Uiso 1 1 calc R
C14 C 0.1008(3) 0.65331(6) 0.7698(3) 0.0324(4) Uani 1 1 d .
H14 H 0.1852 0.6321 0.8231 0.039 Uiso 1 1 calc R
C15 C -0.0510(3) 0.65474(7) 0.8499(3) 0.0369(4) Uani 1 1 d .
H15 H -0.0700 0.6344 0.9565 0.044 Uiso 1 1 calc R

loop_
_atom_site_aniso_label
_atom_site_aniso_U_11
_atom_site_aniso_U_22
_atom_site_aniso_U_33
_atom_site_aniso_U_23
_atom_site_aniso_U_13
_atom_site_aniso_U_12
S1 0.0227(3) 0.0243(2) 0.0326(2) -0.00552(14) 0.00766(16) -0.00043(14)
N1 0.0185(7) 0.0266(7) 0.0290(7) -0.0052(5) 0.0095(5) -0.0028(5)
O1 0.0220(7) 0.0338(7) 0.0523(8) -0.0122(6) 0.0043(6) -0.0025(5)
O2 0.0393(8) 0.0386(7) 0.0337(7) -0.0087(5) 0.0142(6) 0.0021(5)
O3 0.0190(7) 0.0389(7) 0.0463(7) 0.0080(6) 0.0123(5) 0.0039(5)
O4 0.0442(9) 0.0451(8) 0.0408(7) 0.0085(6) 0.0245(6) -0.0039(6)
C1 0.0181(8) 0.0302(8) 0.0287(7) 0.0004(6) 0.0092(6) -0.0019(6)
C2 0.0195(9) 0.0308(8) 0.0258(7) -0.0019(6) 0.0061(6) -0.0056(6)
C3 0.0280(10) 0.0306(8) 0.0276(8) -0.0010(6) 0.0091(7) -0.0082(6)
C4 0.0340(10) 0.0305(8) 0.0301(8) 0.0047(7) 0.0136(7) 0.0001(7)
C5 0.0253(9) 0.0278(8) 0.0217(7) -0.0023(6) 0.0064(6) -0.0039(6)
C6 0.0207(8) 0.0282(8) 0.0220(7) -0.0001(6) 0.0067(6) -0.0021(6)
C7 0.0250(9) 0.0312(8) 0.0324(8) -0.0071(6) 0.0158(7) -0.0072(6)
C8 0.0389(12) 0.0249(8) 0.0531(11) 0.0027(8) 0.0119(9) 0.0000(7)
C9 0.0224(11) 0.0573(13) 0.0693(14) 0.0088(11) 0.0167(10) 0.0059(9)
C10 0.0255(9) 0.0288(8) 0.0202(7) -0.0053(6) 0.0058(6) -0.0034(6)
C11 0.0297(10) 0.0326(9) 0.0302(8) 0.0005(6) 0.0072(7) -0.0007(7)
C12 0.0278(10) 0.0414(10) 0.0385(9) -0.0062(7) 0.0057(8) 0.0025(7)
C13 0.0254(10) 0.0479(11) 0.0341(9) -0.0122(8) 0.0114(7) -0.0075(7)
C14 0.0322(10) 0.0411(10) 0.0256(8) 0.0034(7) 0.0094(7) 0.0017(7)
C15 0.0369(12) 0.0485(11) 0.0284(8) 0.0011(7) 0.0142(8) -0.0059(8)

loop_
_atom_type_symbol
_atom_type_description
_atom_type_scat_dispersion_real
_atom_type_scat_dispersion_imag
_atom_type_scat_source
C C 0.0033 0.0016 'International Tables Vol C Tables 4.2.6.8 and 6.1.1.4'
H H 0.0000 0.0000 'International Tables Vol C Tables 4.2.6.8 and 6.1.1.4'
N N 0.0061 0.0033 'International Tables Vol C Tables 4.2.6.8 and 6.1.1.4'
O O 0.0106 0.0060 'International Tables Vol C Tables 4.2.6.8 and 6.1.1.4'
S S 0.1246 0.1234 'International Tables Vol C Tables 4.2.6.8 and 6.1.1.4'

loop_
_geom_angle_atom_site_label_1
_geom_angle_atom_site_label_2
_geom_angle_atom_site_label_3
_geom_angle
O1 S1 O2 119.52(9)
O1 S1 N1 105.53(7)
O2 S1 N1 106.60(8)
O1 S1 C8 108.27(9)
O2 S1 C8 108.81(9)
N1 S1 C8 107.52(9)
C1 N1 C7 112.40(13)
C1 N1 S1 122.08(11)
C7 N1 S1 119.64(11)
C1 O3 C9 112.56(14)
O3 C1 N1 109.20(13)
O3 C1 C2 112.42(14)
N1 C1 C2 101.17(13)
O3 C1 H1 111.2
N1 C1 H1 111.2
C2 C1 H1 111.2
C1 C2 C3 113.32(13)
C1 C2 C6 105.92(13)
C3 C2 C6 104.81(13)
C1 C2 H2 110.8
C3 C2 H2 110.8
C6 C2 H2 110.8
O4 C3 C4 125.83(17)
O4 C3 C2 124.65(17)
C4 C3 C2 109.52(13)
C3 C4 C5 105.37(14)
C3 C4 H4A 110.7
C5 C4 H4A 110.7
C3 C4 H4B 110.7
C5 C4 H4B 110.7
H4A C4 H4B 108.8
C10 C5 C4 115.58(15)
C10 C5 C6 115.21(13)
C4 C5 C6 104.27(13)
C10 C5 H5 107.1
C4 C5 H5 107.1
C6 C5 H5 107.1
C2 C6 C7 104.21(12)
C2 C6 C5 104.84(13)
C7 C6 C5 114.13(14)
C2 C6 H6 111.1
C7 C6 H6 111.1
C5 C6 H6 111.1
N1 C7 C6 104.28(12)
N1 C7 H7A 110.9
C6 C7 H7A 110.9
N1 C7 H7B 110.9
C6 C7 H7B 110.9
H7A C7 H7B 108.9
S1 C8 H8A 109.5
S1 C8 H8B 109.5
H8A C8 H8B 109.5
S1 C8 H8C 109.5
H8A C8 H8C 109.5
H8B C8 H8C 109.5
O3 C9 H9A 109.5
O3 C9 H9B 109.5
H9A C9 H9B 109.5
O3 C9 H9C 109.5
H9A C9 H9C 109.5
H9B C9 H9C 109.5
C11 C10 C14 118.02(16)
C11 C10 C5 121.49(15)
C14 C10 C5 120.48(16)
C10 C11 C12 121.10(17)
C10 C11 H11 119.4
C12 C11 H11 119.4
C13 C12 C11 120.08(18)
C13 C12 H12 120.0
C11 C12 H12 120.0
C15 C13 C12 119.36(18)
C15 C13 H13 120.3
C12 C13 H13 120.3
C15 C14 C10 120.90(18)
C15 C14 H14 119.5
C10 C14 H14 119.5
C13 C15 C14 120.52(17)
C13 C15 H15 119.7
C14 C15 H15 119.7

loop_
_geom_bond_atom_site_label_1
_geom_bond_atom_site_label_2
_geom_bond_distance
S1 O1 1.4284(14)
S1 O2 1.4352(13)
S1 N1 1.6342(14)
S1 C8 1.7580(19)
N1 C1 1.443(2)
N1 C7 1.480(2)
O3 C1 1.420(2)
O3 C9 1.422(2)
O4 C3 1.211(2)
C1 C2 1.522(2)
C1 H1 1.0000
C2 C3 1.525(2)
C2 C6 1.539(2)
C2 H2 1.0000
C3 C4 1.507(2)
C4 C5 1.536(2)
C4 H4A 0.9900
C4 H4B 0.9900
C5 C10 1.517(2)
C5 C6 1.546(2)
C5 H5 1.0000
C6 C7 1.540(2)
C6 H6 1.0000
C7 H7A 0.9900
C7 H7B 0.9900
C8 H8A 0.9800
C8 H8B 0.9800
C8 H8C 0.9800
C9 H9A 0.9800
C9 H9B 0.9800
C9 H9C 0.9800
C10 C11 1.388(2)
C10 C14 1.391(2)
C11 C12 1.392(3)
C11 H11 0.9500
C12 C13 1.382(3)
C12 H12 0.9500
C13 C15 1.379(3)
C13 H13 0.9500
C14 C15 1.387(3)
C14 H14 0.9500
C15 H15 0.9500

loop_
_geom_torsion_atom_site_label_1
_geom_torsion_atom_site_label_2
_geom_torsion_atom_site_label_3
_geom_torsion_atom_site_label_4
_geom_torsion
O1 S1 N1 C1 -166.54(13)
O2 S1 N1 C1 -38.48(15)
C8 S1 N1 C1 78.06(15)
O1 S1 N1 C7 42.52(15)
O2 S1 N1 C7 170.58(13)
C8 S1 N1 C7 -72.87(15)
C9 O3 C1 N1 168.66(16)
C9 O3 C1 C2 -79.90(19)
C7 N1 C1 O3 87.57(16)
S1 N1 C1 O3 -65.26(17)
C7 N1 C1 C2 -31.14(17)
S1 N1 C1 C2 176.03(11)
O3 C1 C2 C3 163.75(13)
N1 C1 C2 C3 -79.89(16)
O3 C1 C2 C6 -81.90(16)
N1 C1 C2 C6 34.46(16)
C1 C2 C3 O4 -55.4(2)
C6 C2 C3 O4 -170.42(17)
C1 C2 C3 C4 123.90(16)
C6 C2 C3 C4 8.88(17)
O4 C3 C4 C5 -168.48(17)
C2 C3 C4 C5 12.23(18)
C3 C4 C5 C10 -155.87(14)
C3 C4 C5 C6 -28.36(17)
C1 C2 C6 C7 -26.21(17)
C3 C2 C6 C7 93.87(15)
C1 C2 C6 C5 -146.43(13)
C3 C2 C6 C5 -26.35(16)
C10 C5 C6 C2 161.78(13)
C4 C5 C6 C2 34.04(17)
C10 C5 C6 C7 48.39(18)
C4 C5 C6 C7 -79.35(16)
C1 N1 C7 C6 15.23(18)
S1 N1 C7 C6 168.79(11)
C2 C6 C7 N1 7.52(17)
C5 C6 C7 N1 121.28(14)
C4 C5 C10 C11 -22.1(2)
C6 C5 C10 C11 -143.94(15)
C4 C5 C10 C14 159.44(15)
C6 C5 C10 C14 37.6(2)
C14 C10 C11 C12 1.1(3)
C5 C10 C11 C12 -177.38(16)
C10 C11 C12 C13 -0.4(3)
C11 C12 C13 C15 -0.8(3)
C11 C10 C14 C15 -0.7(3)
C5 C10 C14 C15 177.83(16)
C12 C13 C15 C14 1.2(3)
C10 C14 C15 C13 -0.5(3)
